data_7023061
loop_
_publ_author_name
'Machura, Barbara'
'Wolff, Mariusz'
'Benoist, Eric'
'Schachner, J\"org A'
'M\"osch-Zanetti, Nadia C'

_publ_section_title
;
 Oxorhenium(V) complexes of quinoline and isoquinoline carboxylic
 acids--synthesis, structural characterization and catalytic application
 in epoxidation reactions.
;
_journal_issue 24
_journal_name_full 'Dalton transactions (Cambridge, England : 2003)'
_journal_page_first 8827
_journal_page_last 8837
_journal_paper_doi 10.1039/c3dt50625h
_journal_volume 42
_journal_year 2013
_chemical_formula_moiety 'C20 H12 Cl N2 O5 Re, H O, C H3'
_chemical_formula_sum 'C21 H16 Cl N2 O6 Re'
_chemical_formula_weight 614.01
_chemical_name_systematic
;
?
;
_space_group_IT_number 15
_symmetry_cell_setting monoclinic
_symmetry_space_group_name_Hall '-C 2yc'
_symmetry_space_group_name_H-M 'C 1 2/c 1'
_atom_sites_solution_hydrogens geom
_atom_sites_solution_primary direct
_atom_sites_solution_secondary difmap
_audit_creation_method SHELXL-97
_cell_angle_alpha 90.00
_cell_angle_beta 98.721(4)
_cell_angle_gamma 90.00
_cell_formula_units_Z 8
_cell_length_a 34.8747(14)
_cell_length_b 7.8393(3)
_cell_length_c 15.8070(6)
_cell_measurement_reflns_used 3881
_cell_measurement_temperature 295.0(2)
_cell_measurement_theta_max 29.2533
_cell_measurement_theta_min 3.5000
_cell_volume 4271.6(3)
_computing_structure_refinement 'SHELXL-97 (Sheldrick, 1997)'
_computing_structure_solution 'SHELXS-97 (Sheldrick, 1990)'
_diffrn_ambient_temperature 295.0(2)
_diffrn_measured_fraction_theta_full 0.997
_diffrn_measured_fraction_theta_max 0.997
_diffrn_measurement_device_type
;
Oxford Diffraction Xcalibur (TM) Single Crystal X-ray Diffractometer with
Sapphire CCD detector
;
_diffrn_radiation_monochromator graphite
_diffrn_radiation_source 'fine-focus sealed tube'
_diffrn_radiation_type MoK\a
_diffrn_radiation_wavelength 0.71073
_diffrn_reflns_av_R_equivalents 0.0330
_diffrn_reflns_av_unetI/netI 0.0363
_diffrn_reflns_limit_h_max 36
_diffrn_reflns_limit_h_min -41
_diffrn_reflns_limit_k_max 8
_diffrn_reflns_limit_k_min -9
_diffrn_reflns_limit_l_max 18
_diffrn_reflns_limit_l_min -18
_diffrn_reflns_number 9311
_diffrn_reflns_theta_full 24.99
_diffrn_reflns_theta_max 24.99
_diffrn_reflns_theta_min 3.51
_exptl_absorpt_coefficient_mu 5.855
_exptl_absorpt_correction_T_max 1.00000
_exptl_absorpt_correction_T_min 0.52228
_exptl_absorpt_correction_type empirical
_exptl_absorpt_process_details 'CrysAlis RED, (2005)'
_exptl_crystal_colour green
_exptl_crystal_density_diffrn 1.910
_exptl_crystal_density_method 'not measured'
_exptl_crystal_description prism
_exptl_crystal_F_000 2368
_exptl_crystal_size_max 0.240
_exptl_crystal_size_mid 0.134
_exptl_crystal_size_min 0.108
_refine_diff_density_max 0.899
_refine_diff_density_min -0.647
_refine_diff_density_rms 0.097
_refine_ls_extinction_method none
_refine_ls_goodness_of_fit_ref 1.066
_refine_ls_hydrogen_treatment constr
_refine_ls_matrix_type full
_refine_ls_number_parameters 282
_refine_ls_number_reflns 3751
_refine_ls_number_restraints 1
_refine_ls_restrained_S_all 1.066
_refine_ls_R_factor_all 0.0386
_refine_ls_R_factor_gt 0.0294
_refine_ls_shift/su_max 0.001
_refine_ls_shift/su_mean 0.000
_refine_ls_structure_factor_coef Fsqd
_refine_ls_weighting_details 'calc w=1/[\s^2^(Fo^2^)+(0.0357P)^2^+0.9097P] where P=(Fo^2^+2Fc^2^)/3'
_refine_ls_weighting_scheme calc
_refine_ls_wR_factor_gt 0.0687
_refine_ls_wR_factor_ref 0.0723
_reflns_number_gt 3162
_reflns_number_total 3751
_reflns_threshold_expression >2sigma(I)
_cod_data_source_file c3dt50625h.txt
_cod_data_source_block ren331
_cod_original_sg_symbol_H-M C2/c
_cod_database_code 7023061

loop_
_symmetry_equiv_pos_as_xyz
'x, y, z'
'-x, y, -z+1/2'
'x+1/2, y+1/2, z'
'-x+1/2, y+1/2, -z+1/2'
'-x, -y, -z'
'x, -y, z-1/2'
'-x+1/2, -y+1/2, -z'
'x+1/2, -y+1/2, z-1/2'

loop_
_atom_site_label
_atom_site_type_symbol
_atom_site_fract_x
_atom_site_fract_y
_atom_site_fract_z
_atom_site_U_iso_or_equiv
_atom_site_adp_type
_atom_site_occupancy
_atom_site_symmetry_multiplicity
_atom_site_calc_flag
_atom_site_refinement_flags
Re1 Re 0.150433(6) 0.40631(2) 0.168210(12) 0.04116(10) Uani 1 1 d .
O1 O 0.15853(11) 0.1960(4) 0.1754(2) 0.0548(10) Uani 1 1 d .
O2 O 0.13090(10) 0.6388(4) 0.1226(2) 0.0459(8) Uani 1 1 d .
O3 O 0.09052(12) 0.7941(4) 0.0322(3) 0.0742(13) Uani 1 1 d .
O4 O 0.19195(10) 0.5300(5) 0.2425(2) 0.0521(9) Uani 1 1 d .
O5 O 0.24585(12) 0.6832(5) 0.2465(2) 0.0672(11) Uani 1 1 d .
N1 N 0.10111(12) 0.3576(5) 0.0747(3) 0.0393(9) Uani 1 1 d .
N2 N 0.19079(12) 0.4464(5) 0.0835(2) 0.0387(9) Uani 1 1 d .
Cl1 Cl 0.11034(5) 0.43363(19) 0.27437(10) 0.0654(4) Uani 1 1 d .
C1 C 0.08308(14) 0.4900(5) 0.0306(3) 0.0368(11) Uani 1 1 d .
C2 C 0.10155(16) 0.6578(6) 0.0611(3) 0.0449(12) Uani 1 1 d .
C3 C 0.05103(15) 0.4706(6) -0.0342(3) 0.0416(11) Uani 1 1 d .
C4 C 0.03183(17) 0.6077(7) -0.0820(3) 0.0507(13) Uani 1 1 d .
H4 H 0.0409 0.7188 -0.0729 0.061 Uiso 1 1 calc R
C5 C -0.00026(18) 0.5746(8) -0.1417(4) 0.0632(17) Uani 1 1 d .
H5 H -0.0128 0.6645 -0.1729 0.076 Uiso 1 1 calc R
C6 C -0.01466(19) 0.4076(8) -0.1569(4) 0.0662(18) Uani 1 1 d .
H6 H -0.0368 0.3884 -0.1965 0.079 Uiso 1 1 calc R
C7 C 0.00382(18) 0.2763(8) -0.1136(4) 0.0622(15) Uani 1 1 d .
H7 H -0.0054 0.1660 -0.1248 0.075 Uiso 1 1 calc R
C8 C 0.03667(16) 0.3019(6) -0.0520(3) 0.0481(12) Uani 1 1 d .
C9 C 0.05575(17) 0.1677(7) -0.0046(4) 0.0575(15) Uani 1 1 d .
H9 H 0.0468 0.0567 -0.0150 0.069 Uiso 1 1 calc R
C10 C 0.08678(17) 0.1961(6) 0.0556(4) 0.0534(14) Uani 1 1 d .
H10 H 0.0989 0.1036 0.0853 0.064 Uiso 1 1 calc R
C11 C 0.22321(14) 0.5286(6) 0.1178(3) 0.0389(11) Uani 1 1 d .
C12 C 0.22214(17) 0.5892(6) 0.2086(3) 0.0481(13) Uani 1 1 d .
C13 C 0.25429(15) 0.5537(5) 0.0715(3) 0.0393(11) Uani 1 1 d .
C14 C 0.28977(16) 0.6347(7) 0.1052(4) 0.0521(13) Uani 1 1 d .
H14 H 0.2933 0.6778 0.1607 0.063 Uiso 1 1 calc R
C15 C 0.31842(17) 0.6491(7) 0.0567(4) 0.0584(15) Uani 1 1 d .
H15 H 0.3418 0.6995 0.0798 0.070 Uiso 1 1 calc R
C16 C 0.3133(2) 0.5887(6) -0.0288(5) 0.0621(18) Uani 1 1 d .
H16 H 0.3330 0.6024 -0.0619 0.075 Uiso 1 1 calc R
C17 C 0.28023(17) 0.5122(6) -0.0617(3) 0.0513(13) Uani 1 1 d .
H17 H 0.2773 0.4709 -0.1175 0.062 Uiso 1 1 calc R
C18 C 0.24966(15) 0.4927(6) -0.0136(3) 0.0396(11) Uani 1 1 d .
C19 C 0.21454(17) 0.4130(6) -0.0473(3) 0.0468(13) Uani 1 1 d .
H19 H 0.2108 0.3742 -0.1035 0.056 Uiso 1 1 calc R
C20 C 0.18630(16) 0.3925(6) 0.0012(3) 0.0435(12) Uani 1 1 d .
H20 H 0.1632 0.3402 -0.0223 0.052 Uiso 1 1 calc R
C99 C 0.1015(5) -0.1006(18) 0.2946(17) 0.339(18) Uani 1 1 d D
H99A H 0.1240 -0.0300 0.2945 0.509 Uiso 1 1 calc R
H99B H 0.1025 -0.1947 0.2561 0.509 Uiso 1 1 calc R
H99C H 0.1010 -0.1432 0.3514 0.509 Uiso 1 1 calc R
O99 O 0.0673(6) -0.0023(13) 0.2676(7) 0.395(14) Uani 1 1 d D
H99 H 0.0588 -0.0251 0.2176 0.593 Uiso 1 1 calc R

loop_
_atom_site_aniso_label
_atom_site_aniso_U_11
_atom_site_aniso_U_22
_atom_site_aniso_U_33
_atom_site_aniso_U_23
_atom_site_aniso_U_13
_atom_site_aniso_U_12
Re1 0.03920(15) 0.04719(14) 0.03720(14) 0.00662(8) 0.00615(9) 0.00263(9)
O1 0.055(2) 0.048(2) 0.061(2) 0.0194(17) 0.0091(18) 0.0104(18)
O2 0.046(2) 0.0385(17) 0.053(2) -0.0020(15) 0.0054(18) -0.0063(16)
O3 0.068(3) 0.0334(19) 0.113(4) 0.012(2) -0.014(2) 0.0051(19)
O4 0.044(2) 0.080(2) 0.0312(18) -0.0046(17) 0.0017(16) 0.0008(19)
O5 0.064(3) 0.093(3) 0.045(2) -0.017(2) 0.0063(19) -0.023(2)
N1 0.037(2) 0.0334(19) 0.048(2) 0.0061(17) 0.0094(19) 0.0008(18)
N2 0.039(3) 0.044(2) 0.032(2) 0.0021(17) 0.0039(18) 0.0006(18)
Cl1 0.0593(10) 0.0838(10) 0.0585(9) 0.0114(7) 0.0266(7) 0.0079(8)
C1 0.036(3) 0.035(2) 0.040(3) 0.002(2) 0.009(2) 0.002(2)
C2 0.043(3) 0.038(3) 0.054(3) 0.006(2) 0.010(3) 0.000(2)
C3 0.040(3) 0.048(3) 0.038(3) -0.001(2) 0.010(2) 0.007(2)
C4 0.052(4) 0.059(3) 0.041(3) 0.007(2) 0.007(3) 0.015(3)
C5 0.052(4) 0.087(5) 0.052(4) 0.015(3) 0.014(3) 0.029(3)
C6 0.050(4) 0.102(5) 0.045(4) -0.010(3) 0.001(3) 0.003(4)
C7 0.053(4) 0.074(4) 0.058(4) -0.015(3) 0.002(3) -0.002(3)
C8 0.046(3) 0.050(3) 0.049(3) -0.004(2) 0.008(2) 0.003(3)
C9 0.056(4) 0.044(3) 0.071(4) -0.002(3) 0.004(3) -0.009(3)
C10 0.056(4) 0.033(3) 0.070(4) 0.008(2) 0.003(3) -0.004(2)
C11 0.038(3) 0.044(2) 0.033(3) 0.002(2) 0.003(2) 0.006(2)
C12 0.044(3) 0.063(3) 0.037(3) -0.001(2) 0.002(2) 0.001(3)
C13 0.040(3) 0.037(2) 0.039(3) 0.004(2) 0.000(2) 0.005(2)
C14 0.040(3) 0.065(3) 0.051(3) 0.000(3) 0.005(3) -0.003(3)
C15 0.043(4) 0.059(3) 0.072(4) 0.001(3) 0.003(3) -0.005(3)
C16 0.065(5) 0.049(3) 0.082(5) 0.010(3) 0.041(4) 0.002(3)
C17 0.061(4) 0.047(3) 0.048(3) 0.008(2) 0.017(3) 0.004(3)
C18 0.044(3) 0.039(3) 0.037(3) 0.007(2) 0.010(2) 0.001(2)
C19 0.059(4) 0.048(3) 0.034(3) -0.002(2) 0.011(2) 0.001(3)
C20 0.043(3) 0.050(3) 0.035(3) -0.003(2) -0.002(2) -0.002(2)
C99 0.56(4) 0.108(12) 0.42(4) -0.147(18) 0.31(3) -0.177(18)
O99 0.91(4) 0.126(8) 0.181(9) -0.058(8) 0.195(17) -0.272(15)

loop_
_atom_type_symbol
_atom_type_description
_atom_type_scat_dispersion_real
_atom_type_scat_dispersion_imag
_atom_type_scat_source
C C 0.0033 0.0016 'International Tables Vol C Tables 4.2.6.8 and 6.1.1.4'
H H 0.0000 0.0000 'International Tables Vol C Tables 4.2.6.8 and 6.1.1.4'
N N 0.0061 0.0033 'International Tables Vol C Tables 4.2.6.8 and 6.1.1.4'
O O 0.0106 0.0060 'International Tables Vol C Tables 4.2.6.8 and 6.1.1.4'
Cl Cl 0.1484 0.1585 'International Tables Vol C Tables 4.2.6.8 and 6.1.1.4'
Re Re -1.0185 7.2310 'International Tables Vol C Tables 4.2.6.8 and 6.1.1.4'

loop_
_geom_angle_atom_site_label_1
_geom_angle_atom_site_label_2
_geom_angle_atom_site_label_3
_geom_angle
O1 Re1 O4 110.02(17)
O1 Re1 O2 161.53(15)
O4 Re1 O2 86.96(14)
O1 Re1 N2 93.92(16)
O4 Re1 N2 78.72(14)
O2 Re1 N2 82.03(14)
O1 Re1 N1 88.90(16)
O4 Re1 N1 160.85(15)
O2 Re1 N1 73.90(13)
N2 Re1 N1 97.61(15)
O1 Re1 Cl1 98.83(12)
O4 Re1 Cl1 89.59(11)
O2 Re1 Cl1 88.18(10)
N2 Re1 Cl1 165.08(11)
N1 Re1 Cl1 90.39(12)
C2 O2 Re1 123.1(3)
C12 O4 Re1 119.0(3)
C1 N1 C10 117.9(4)
C1 N1 Re1 119.0(3)
C10 N1 Re1 123.1(3)
C11 N2 C20 120.4(4)
C11 N2 Re1 114.6(3)
C20 N2 Re1 124.9(3)
N1 C1 C3 123.4(4)
N1 C1 C2 111.2(4)
C3 C1 C2 125.5(4)
O3 C2 O2 123.5(5)
O3 C2 C1 123.8(5)
O2 C2 C1 112.7(4)
C1 C3 C4 124.3(5)
C1 C3 C8 117.4(4)
C4 C3 C8 118.3(5)
C5 C4 C3 119.4(5)
C4 C5 C6 121.6(5)
C7 C6 C5 119.6(6)
C6 C7 C8 121.4(6)
C9 C8 C7 122.4(5)
C9 C8 C3 117.9(5)
C7 C8 C3 119.7(5)
C10 C9 C8 121.3(5)
C9 C10 N1 122.2(5)
N2 C11 C13 121.5(4)
N2 C11 C12 113.1(4)
C13 C11 C12 125.4(4)
O5 C12 O4 122.7(5)
O5 C12 C11 123.5(5)
O4 C12 C11 113.9(4)
C11 C13 C18 117.5(4)
C11 C13 C14 124.1(5)
C18 C13 C14 118.4(5)
C15 C14 C13 120.0(5)
C14 C15 C16 121.0(6)
C17 C16 C15 119.9(5)
C16 C17 C18 121.2(5)
C19 C18 C17 122.1(5)
C19 C18 C13 118.5(4)
C17 C18 C13 119.4(5)
C20 C19 C18 120.5(5)
C19 C20 N2 121.5(5)

loop_
_geom_bond_atom_site_label_1
_geom_bond_atom_site_label_2
_geom_bond_distance
Re1 O1 1.674(3)
Re1 O4 1.974(3)
Re1 O2 2.039(3)
Re1 N2 2.108(4)
Re1 N1 2.126(4)
Re1 Cl1 2.3512(14)
O2 C2 1.309(6)
O3 C2 1.203(6)
O4 C12 1.335(6)
O5 C12 1.198(6)
N1 C1 1.351(6)
N1 C10 1.378(6)
N2 C11 1.342(6)
N2 C20 1.353(6)
C1 C3 1.405(6)
C1 C2 1.511(7)
C3 C4 1.421(7)
C3 C8 1.427(7)
C4 C5 1.375(8)
C5 C6 1.409(8)
C6 C7 1.345(8)
C7 C8 1.401(7)
C8 C9 1.400(7)
C9 C10 1.347(7)
C11 C13 1.411(7)
C11 C12 1.517(7)
C13 C18 1.413(6)
C13 C14 1.421(7)
C14 C15 1.353(8)
C15 C16 1.418(9)
C16 C17 1.334(8)
C17 C18 1.409(7)
C18 C19 1.405(7)
C19 C20 1.346(7)
C99 O99 1.431(2)

loop_
_geom_hbond_atom_site_label_D
_geom_hbond_atom_site_label_H
_geom_hbond_atom_site_label_A
_geom_hbond_distance_DH
_geom_hbond_distance_HA
_geom_hbond_distance_DA
_geom_hbond_angle_DHA
_geom_hbond_site_symmetry_A
C4 H4 O3 0.93 2.29 2.909(7) 123.8 .
C10 H10 O1 0.93 2.44 2.901(7) 110.2 .
C10 H10 O3 0.93 2.57 3.178(6) 123.4 1_545
C14 H14 O5 0.93 2.29 2.918(7) 124.0 .
C17 H17 O5 0.93 2.56 3.445(7) 158.5 6_565
C19 H19 O4 0.93 2.54 3.328(6) 143.0 6_565
